data_7153325
loop_
_publ_author_name
'Subhas, Madavu Salian'
'Racharlawar, Shailesh S.'
'Sridhar, B.'
'Kennady, P. Kavin'
'Likhar, Pravin R.'
'Kantam, Mannepalli Lakshmi'
'Bhargava, Suresh K.'

_publ_section_title
;
 New cyclopalladated benzothiophenes: a catalyst precursor for the Suzuki
 coupling of deactivated aryl chlorides.
;
_journal_issue 13
_journal_name_full 'Organic &amp; biomolecular chemistry'
_journal_page_first 3001
_journal_page_last 3006
_journal_paper_doi 10.1039/b927367k
_journal_volume 8
_journal_year 2010
_chemical_formula_moiety 'C53 H41 Cl F3 N O P2 Pd S, C H Cl3, C Cl4'
_chemical_formula_sum 'C55 H42 Cl8 F3 N O P2 Pd S'
_chemical_formula_weight 1273.90
_space_group_IT_number 2
_symmetry_cell_setting triclinic
_symmetry_Int_Tables_number 2
_symmetry_space_group_name_Hall '-P 1'
_symmetry_space_group_name_H-M 'P -1'
_atom_sites_solution_hydrogens geom
_atom_sites_solution_primary direct
_atom_sites_solution_secondary difmap
_audit_creation_method SHELXL-97
_cell_angle_alpha 72.277(2)
_cell_angle_beta 75.153(2)
_cell_angle_gamma 67.700(2)
_cell_formula_units_Z 2
_cell_length_a 11.9921(15)
_cell_length_b 13.0949(16)
_cell_length_c 20.722(3)
_cell_measurement_reflns_used 8306
_cell_measurement_temperature 294(2)
_cell_measurement_theta_max 28.03
_cell_measurement_theta_min 2.39
_cell_volume 2831.0(6)
_computing_cell_refinement 'SAINT (Bruker, 2001)'
_computing_data_collection 'SMART (Bruker, 2001)'
_computing_data_reduction SAINT
_computing_molecular_graphics 'SHELXTL/PC (Sheldrick, 1990)'
_computing_publication_material SHELXL97
_computing_structure_refinement 'SHELXL-97 (Sheldrick, 1997)'
_computing_structure_solution 'SHELXS-97 (Sheldrick, 1997)'
_diffrn_ambient_temperature 294(2)
_diffrn_measured_fraction_theta_full 0.997
_diffrn_measured_fraction_theta_max 0.997
_diffrn_measurement_device 'Bruker SMART APEX CCD area-detector'
_diffrn_measurement_device_type 'Bruker SMART APEX CCD area-detector'
_diffrn_measurement_method '\w scan'
_diffrn_radiation_monochromator graphite
_diffrn_radiation_probe x-ray
_diffrn_radiation_type MoK\a
_diffrn_radiation_wavelength 0.71073
_diffrn_reflns_av_R_equivalents 0.0264
_diffrn_reflns_av_sigmaI/netI 0.0273
_diffrn_reflns_limit_h_max 14
_diffrn_reflns_limit_h_min -14
_diffrn_reflns_limit_k_max 15
_diffrn_reflns_limit_k_min -15
_diffrn_reflns_limit_l_max 24
_diffrn_reflns_limit_l_min -24
_diffrn_reflns_number 26905
_diffrn_reflns_theta_full 25.00
_diffrn_reflns_theta_max 25.00
_diffrn_reflns_theta_min 1.04
_diffrn_source 'sealed tube'
_diffrn_standards_number 0
_exptl_absorpt_coefficient_mu 0.848
_exptl_absorpt_correction_type none
_exptl_crystal_colour red
_exptl_crystal_density_diffrn 1.494
_exptl_crystal_density_method 'not measured'
_exptl_crystal_description block
_exptl_crystal_F_000 1284
_exptl_crystal_size_max 0.14
_exptl_crystal_size_mid 0.10
_exptl_crystal_size_min 0.08
_refine_diff_density_max 1.060
_refine_diff_density_min -0.906
_refine_diff_density_rms 0.100
_refine_ls_extinction_method none
_refine_ls_goodness_of_fit_ref 1.042
_refine_ls_hydrogen_treatment constr
_refine_ls_matrix_type full
_refine_ls_number_parameters 648
_refine_ls_number_reflns 9947
_refine_ls_number_restraints 34
_refine_ls_restrained_S_all 1.059
_refine_ls_R_factor_all 0.0629
_refine_ls_R_factor_gt 0.0558
_refine_ls_shift/su_max 0.000
_refine_ls_shift/su_mean 0.000
_refine_ls_structure_factor_coef Fsqd
_refine_ls_weighting_details 'calc w=1/[\s^2^(Fo^2^)+(0.1037P)^2^+4.4516P] where P=(Fo^2^+2Fc^2^)/3'
_refine_ls_weighting_scheme calc
_refine_ls_wR_factor_gt 0.1595
_refine_ls_wR_factor_ref 0.1701
_reflns_number_gt 8673
_reflns_number_total 9947
_reflns_threshold_expression I>2\s(I)
_cod_data_source_file b927367k.txt
_cod_data_source_block ae
_cod_database_code 7153325

loop_
_symmetry_equiv_pos_as_xyz
'x, y, z'
'-x, -y, -z'

loop_
_atom_site_label
_atom_site_type_symbol
_atom_site_fract_x
_atom_site_fract_y
_atom_site_fract_z
_atom_site_U_iso_or_equiv
_atom_site_adp_type
_atom_site_occupancy
_atom_site_symmetry_multiplicity
_atom_site_calc_flag
_atom_site_refinement_flags
_atom_site_disorder_assembly
_atom_site_disorder_group
C1 C 0.2278(4) 0.0590(4) 0.1594(2) 0.0480(10) Uani 1 1 d . . .
C2 C 0.2282(5) 0.0942(5) 0.0881(3) 0.0615(12) Uani 1 1 d . . .
H2 H 0.1811 0.1672 0.0690 0.074 Uiso 1 1 calc R . .
C3 C 0.2974(7) 0.0214(6) 0.0473(4) 0.0841(18) Uani 1 1 d . . .
H3 H 0.2955 0.0449 0.0003 0.101 Uiso 1 1 calc R . .
C4 C 0.3709(7) -0.0872(6) 0.0739(4) 0.091(2) Uani 1 1 d . . .
H4 H 0.4204 -0.1340 0.0445 0.109 Uiso 1 1 calc R . .
C5 C 0.3712(6) -0.1259(5) 0.1429(4) 0.0822(19) Uani 1 1 d . . .
H5 H 0.4181 -0.1996 0.1611 0.099 Uiso 1 1 calc R . .
C6 C 0.2995(4) -0.0527(4) 0.1855(3) 0.0600(12) Uani 1 1 d . . .
C7 C 0.1676(3) 0.1217(3) 0.2112(2) 0.0403(9) Uani 1 1 d . . .
C8 C 0.1927(4) 0.0591(4) 0.2742(2) 0.0499(10) Uani 1 1 d . . .
C9 C 0.1455(4) 0.1003(4) 0.3378(2) 0.0558(11) Uani 1 1 d . A .
C10 C 0.1712(7) 0.0184(6) 0.4028(3) 0.092(2) Uani 1 1 d . . .
C11 C 0.0284(5) 0.2508(5) 0.3925(2) 0.0620(13) Uani 1 1 d . A .
C12 C -0.0837(6) 0.2460(6) 0.4271(3) 0.0764(16) Uani 1 1 d . . .
H12 H -0.1211 0.2068 0.4138 0.092 Uiso 1 1 calc R . .
C13 C -0.1429(6) 0.2974(6) 0.4811(3) 0.0771(16) Uani 1 1 d . . .
H13 H -0.2202 0.2944 0.5028 0.093 Uiso 1 1 calc R . .
C14 C -0.0887(5) 0.3522(5) 0.5024(3) 0.0652(13) Uani 1 1 d . . .
C15 C 0.0241(6) 0.3600(6) 0.4678(3) 0.0805(17) Uani 1 1 d . . .
H15 H 0.0611 0.3992 0.4813 0.097 Uiso 1 1 calc R . .
C16 C 0.0806(6) 0.3102(6) 0.4136(3) 0.0775(17) Uani 1 1 d . . .
H16 H 0.1561 0.3164 0.3905 0.093 Uiso 1 1 calc R . .
C17 C -0.2491(7) 0.3917(8) 0.5955(4) 0.108(3) Uani 1 1 d . . .
H17A H -0.3102 0.4220 0.5662 0.162 Uiso 1 1 calc R . .
H17B H -0.2747 0.4318 0.6313 0.162 Uiso 1 1 calc R . .
H17C H -0.2382 0.3127 0.6153 0.162 Uiso 1 1 calc R . .
C18 C 0.3762(4) 0.2233(4) 0.2078(2) 0.0446(9) Uani 1 1 d . . .
C19 C 0.4489(4) 0.1288(4) 0.1821(3) 0.0568(11) Uani 1 1 d . . .
H19 H 0.4356 0.1206 0.1419 0.068 Uiso 1 1 calc R . .
C20 C 0.5410(5) 0.0470(4) 0.2160(4) 0.0726(16) Uani 1 1 d . . .
H20 H 0.5896 -0.0161 0.1984 0.087 Uiso 1 1 calc R . .
C21 C 0.5613(6) 0.0575(5) 0.2745(4) 0.0813(18) Uani 1 1 d . . .
H21 H 0.6238 0.0020 0.2970 0.098 Uiso 1 1 calc R . .
C22 C 0.4902(6) 0.1493(6) 0.3004(3) 0.0823(18) Uani 1 1 d . . .
H22 H 0.5042 0.1564 0.3407 0.099 Uiso 1 1 calc R . .
C23 C 0.3969(5) 0.2326(5) 0.2674(3) 0.0612(12) Uani 1 1 d . . .
H23 H 0.3483 0.2949 0.2858 0.073 Uiso 1 1 calc R . .
C24 C 0.2234(4) 0.4566(3) 0.1900(2) 0.0417(9) Uani 1 1 d . . .
C25 C 0.2798(4) 0.5347(4) 0.1522(3) 0.0538(11) Uani 1 1 d . . .
H25 H 0.3313 0.5230 0.1112 0.065 Uiso 1 1 calc R . .
C26 C 0.2614(5) 0.6296(4) 0.1738(3) 0.0665(13) Uani 1 1 d . . .
H26 H 0.3016 0.6810 0.1480 0.080 Uiso 1 1 calc R . .
C27 C 0.1851(6) 0.6490(5) 0.2327(3) 0.0746(16) Uani 1 1 d . . .
H27 H 0.1729 0.7135 0.2472 0.089 Uiso 1 1 calc R . .
C28 C 0.1259(6) 0.5734(6) 0.2708(3) 0.0789(17) Uani 1 1 d . . .
H28 H 0.0735 0.5868 0.3113 0.095 Uiso 1 1 calc R . .
C29 C 0.1436(5) 0.4769(5) 0.2492(3) 0.0629(13) Uani 1 1 d . . .
H29 H 0.1020 0.4265 0.2746 0.075 Uiso 1 1 calc R . .
C30 C 0.3201(4) 0.3527(3) 0.0745(2) 0.0393(8) Uani 1 1 d . . .
C31 C 0.4426(4) 0.3417(4) 0.0553(2) 0.0496(10) Uani 1 1 d . . .
H31 H 0.4915 0.3176 0.0889 0.060 Uiso 1 1 calc R . .
C32 C 0.4931(5) 0.3655(4) -0.0124(3) 0.0620(13) Uani 1 1 d . . .
H32 H 0.5758 0.3572 -0.0246 0.074 Uiso 1 1 calc R . .
C33 C 0.4211(5) 0.4016(5) -0.0619(3) 0.0660(14) Uani 1 1 d . . .
H33 H 0.4551 0.4179 -0.1079 0.079 Uiso 1 1 calc R . .
C34 C 0.2998(5) 0.4140(4) -0.0443(2) 0.0625(13) Uani 1 1 d . . .
H34 H 0.2514 0.4389 -0.0782 0.075 Uiso 1 1 calc R . .
C35 C 0.2488(4) 0.3894(4) 0.0243(2) 0.0502(10) Uani 1 1 d . . .
H35 H 0.1661 0.3977 0.0363 0.060 Uiso 1 1 calc R . .
C36 C -0.1183(4) 0.1129(4) 0.2682(2) 0.0467(10) Uani 1 1 d . . .
C37 C -0.0455(5) 0.0074(4) 0.2570(3) 0.0681(14) Uani 1 1 d . . .
H37 H 0.0071 0.0015 0.2156 0.082 Uiso 1 1 calc R . .
C38 C -0.0503(6) -0.0898(5) 0.3069(4) 0.089(2) Uani 1 1 d . . .
H38 H -0.0015 -0.1605 0.2985 0.106 Uiso 1 1 calc R . .
C39 C -0.1255(6) -0.0828(6) 0.3678(4) 0.088(2) Uani 1 1 d . . .
H39 H -0.1274 -0.1486 0.4011 0.106 Uiso 1 1 calc R . .
C40 C -0.1985(6) 0.0207(6) 0.3805(3) 0.0764(16) Uani 1 1 d . . .
H40 H -0.2498 0.0256 0.4223 0.092 Uiso 1 1 calc R . .
C41 C -0.1954(5) 0.1181(5) 0.3305(2) 0.0575(11) Uani 1 1 d . . .
H41 H -0.2460 0.1884 0.3389 0.069 Uiso 1 1 calc R . .
C42 C -0.2400(4) 0.3507(4) 0.2357(2) 0.0484(10) Uani 1 1 d . . .
C43 C -0.2257(5) 0.4089(5) 0.2770(3) 0.0663(13) Uani 1 1 d . . .
H43 H -0.1486 0.3956 0.2859 0.080 Uiso 1 1 calc R . .
C44 C -0.3255(6) 0.4859(6) 0.3047(4) 0.091(2) Uani 1 1 d . . .
H44 H -0.3158 0.5242 0.3329 0.109 Uiso 1 1 calc R . .
C45 C -0.4381(7) 0.5074(6) 0.2919(4) 0.094(2) Uani 1 1 d . . .
H45 H -0.5047 0.5615 0.3103 0.112 Uiso 1 1 calc R . .
C46 C -0.4541(5) 0.4506(6) 0.2523(4) 0.087(2) Uani 1 1 d . . .
H46 H -0.5322 0.4640 0.2447 0.105 Uiso 1 1 calc R . .
C47 C -0.3557(4) 0.3729(5) 0.2231(3) 0.0621(13) Uani 1 1 d . . .
H47 H -0.3669 0.3353 0.1950 0.074 Uiso 1 1 calc R . .
C48 C -0.1370(4) 0.2294(4) 0.1264(2) 0.0476(10) Uani 1 1 d . . .
C49 C -0.1973(5) 0.1574(5) 0.1265(3) 0.0717(15) Uani 1 1 d . . .
H49 H -0.2264 0.1152 0.1678 0.086 Uiso 1 1 calc R . .
C50 C -0.2140(6) 0.1486(6) 0.0651(4) 0.0850(18) Uani 1 1 d . . .
H50 H -0.2535 0.0996 0.0651 0.102 Uiso 1 1 calc R . .
C51 C -0.1729(6) 0.2115(6) 0.0044(3) 0.0805(17) Uani 1 1 d . . .
H51 H -0.1827 0.2040 -0.0368 0.097 Uiso 1 1 calc R . .
C52 C -0.1176(5) 0.2850(5) 0.0042(3) 0.0704(14) Uani 1 1 d . . .
H52 H -0.0919 0.3294 -0.0372 0.084 Uiso 1 1 calc R . .
C53 C -0.0993(5) 0.2941(4) 0.0645(2) 0.0568(11) Uani 1 1 d . . .
H53 H -0.0611 0.3445 0.0637 0.068 Uiso 1 1 calc R . .
Cl1 Cl -0.03064(10) 0.48090(9) 0.13843(6) 0.0518(3) Uani 1 1 d . . .
F1 F 0.2701(15) 0.0421(11) 0.4174(6) 0.138(2) Uani 0.427(6) 1 d P A 1
F2 F 0.2774(16) -0.0637(15) 0.4010(7) 0.138(2) Uani 0.427(6) 1 d P A 1
F3 F 0.0969(15) 0.0292(13) 0.4602(8) 0.138(2) Uani 0.427(6) 1 d P A 1
F11 F 0.1631(12) 0.0550(9) 0.4552(6) 0.138(2) Uani 0.573(6) 1 d P A 2
F21 F 0.2203(13) -0.0891(10) 0.4061(5) 0.138(2) Uani 0.573(6) 1 d P A 2
F31 F 0.0741(11) -0.0278(8) 0.4248(4) 0.138(2) Uani 0.573(6) 1 d P A 2
N1 N 0.0845(5) 0.2036(4) 0.3351(2) 0.0673(12) Uani 1 1 d . . .
O1 O -0.1371(4) 0.4041(4) 0.5563(2) 0.0895(13) Uani 1 1 d . . .
P1 P 0.25061(9) 0.32701(8) 0.16419(5) 0.0357(2) Uani 1 1 d . . .
P2 P -0.10689(9) 0.24198(9) 0.20462(5) 0.0398(2) Uani 1 1 d . . .
Pd1 Pd 0.07136(2) 0.28605(2) 0.184929(15) 0.03627(13) Uani 1 1 d . . .
S1 S 0.28979(13) -0.08036(10) 0.27289(8) 0.0663(4) Uani 1 1 d . . .
C54 C 0.8270(8) 0.7368(6) 0.1837(5) 0.110(3) Uani 1 1 d . . .
H54 H 0.8843 0.6619 0.1785 0.132 Uiso 1 1 calc R . .
Cl2 Cl 0.6990(4) 0.7625(3) 0.1509(2) 0.1971(18) Uani 1 1 d . . .
Cl3 Cl 0.8978(3) 0.8361(3) 0.14275(18) 0.1628(11) Uani 1 1 d . . .
Cl4 Cl 0.7883(3) 0.7371(3) 0.26978(15) 0.1385(9) Uani 1 1 d . . .
C55 C 0.4380(10) 0.2621(13) 0.5226(7) 0.178(3) Uani 1 1 d U . .
Cl5 Cl 0.4841(5) 0.2402(7) 0.5972(3) 0.318(4) Uani 1 1 d U . .
Cl6 Cl 0.4459(9) 0.1306(7) 0.5282(5) 0.380(4) Uani 1 1 d U . .
Cl7 Cl 0.2935(4) 0.3448(6) 0.5319(4) 0.373(5) Uani 1 1 d U . .
Cl8 Cl 0.5380(5) 0.2969(5) 0.4541(2) 0.244(2) Uani 1 1 d U . .

loop_
_atom_site_aniso_label
_atom_site_aniso_U_11
_atom_site_aniso_U_22
_atom_site_aniso_U_33
_atom_site_aniso_U_23
_atom_site_aniso_U_13
_atom_site_aniso_U_12
C1 0.040(2) 0.043(2) 0.065(3) -0.013(2) -0.0103(19) -0.0175(18)
C2 0.066(3) 0.059(3) 0.065(3) -0.024(2) -0.009(2) -0.021(2)
C3 0.100(5) 0.084(4) 0.079(4) -0.045(3) -0.003(3) -0.028(4)
C4 0.095(5) 0.076(4) 0.109(6) -0.055(4) 0.002(4) -0.020(4)
C5 0.069(4) 0.048(3) 0.138(6) -0.038(4) -0.016(4) -0.015(3)
C6 0.051(3) 0.045(2) 0.087(4) -0.017(2) -0.011(2) -0.018(2)
C7 0.0312(19) 0.043(2) 0.052(2) -0.0108(18) -0.0084(17) -0.0173(16)
C8 0.047(2) 0.041(2) 0.061(3) -0.0009(19) -0.015(2) -0.0164(18)
C9 0.055(3) 0.062(3) 0.051(3) -0.001(2) -0.015(2) -0.025(2)
C10 0.093(5) 0.082(5) 0.064(4) 0.009(3) -0.018(3) -0.005(4)
C11 0.077(3) 0.067(3) 0.043(2) -0.003(2) -0.015(2) -0.030(3)
C12 0.094(4) 0.100(4) 0.060(3) -0.019(3) -0.014(3) -0.058(4)
C13 0.076(4) 0.108(5) 0.061(3) -0.023(3) -0.001(3) -0.050(4)
C14 0.071(3) 0.075(3) 0.056(3) -0.019(3) -0.007(2) -0.030(3)
C15 0.087(4) 0.105(5) 0.075(4) -0.034(3) -0.004(3) -0.055(4)
C16 0.073(4) 0.110(5) 0.065(3) -0.031(3) 0.007(3) -0.050(4)
C17 0.095(5) 0.160(8) 0.073(4) -0.045(5) 0.011(4) -0.050(5)
C18 0.035(2) 0.046(2) 0.054(2) -0.0009(18) -0.0123(18) -0.0187(17)
C19 0.044(2) 0.052(3) 0.075(3) -0.008(2) -0.015(2) -0.018(2)
C20 0.045(3) 0.049(3) 0.116(5) -0.006(3) -0.025(3) -0.009(2)
C21 0.061(3) 0.072(4) 0.102(5) 0.013(3) -0.045(3) -0.018(3)
C22 0.075(4) 0.097(5) 0.073(4) 0.003(3) -0.042(3) -0.025(4)
C23 0.053(3) 0.072(3) 0.057(3) -0.006(2) -0.019(2) -0.019(2)
C24 0.036(2) 0.044(2) 0.048(2) -0.0109(18) -0.0122(17) -0.0121(17)
C25 0.057(3) 0.049(2) 0.060(3) -0.012(2) -0.008(2) -0.023(2)
C26 0.075(3) 0.054(3) 0.082(4) -0.017(3) -0.017(3) -0.029(3)
C27 0.078(4) 0.060(3) 0.099(4) -0.037(3) -0.020(3) -0.018(3)
C28 0.071(4) 0.096(4) 0.079(4) -0.050(3) 0.004(3) -0.025(3)
C29 0.061(3) 0.069(3) 0.064(3) -0.025(3) 0.004(2) -0.030(3)
C30 0.040(2) 0.038(2) 0.040(2) -0.0076(16) -0.0063(16) -0.0140(16)
C31 0.040(2) 0.058(3) 0.049(2) -0.008(2) -0.0035(18) -0.020(2)
C32 0.048(3) 0.065(3) 0.061(3) -0.008(2) 0.003(2) -0.018(2)
C33 0.068(3) 0.063(3) 0.048(3) -0.008(2) 0.000(2) -0.012(3)
C34 0.065(3) 0.067(3) 0.045(2) -0.010(2) -0.013(2) -0.010(2)
C35 0.041(2) 0.057(3) 0.050(2) -0.012(2) -0.0113(19) -0.0099(19)
C36 0.040(2) 0.050(2) 0.056(2) -0.0057(19) -0.0136(19) -0.0221(19)
C37 0.056(3) 0.057(3) 0.092(4) -0.017(3) 0.000(3) -0.027(2)
C38 0.068(4) 0.050(3) 0.138(6) -0.009(3) -0.013(4) -0.021(3)
C39 0.084(4) 0.077(4) 0.097(5) 0.020(4) -0.028(4) -0.040(4)
C40 0.087(4) 0.085(4) 0.057(3) 0.007(3) -0.018(3) -0.042(3)
C41 0.060(3) 0.065(3) 0.051(3) -0.004(2) -0.012(2) -0.029(2)
C42 0.040(2) 0.052(2) 0.046(2) -0.0038(19) -0.0034(18) -0.0156(19)
C43 0.056(3) 0.069(3) 0.075(3) -0.027(3) 0.006(2) -0.024(2)
C44 0.080(4) 0.090(4) 0.103(5) -0.052(4) 0.030(4) -0.034(4)
C45 0.073(4) 0.078(4) 0.100(5) -0.026(4) 0.024(4) -0.012(3)
C46 0.045(3) 0.095(5) 0.090(4) -0.003(4) -0.004(3) -0.009(3)
C47 0.039(2) 0.074(3) 0.063(3) -0.009(2) -0.010(2) -0.011(2)
C48 0.038(2) 0.058(3) 0.051(2) -0.016(2) -0.0100(18) -0.0162(19)
C49 0.078(4) 0.093(4) 0.065(3) -0.015(3) -0.015(3) -0.051(3)
C50 0.100(5) 0.102(5) 0.087(4) -0.025(4) -0.033(4) -0.056(4)
C51 0.087(4) 0.099(5) 0.066(4) -0.029(3) -0.030(3) -0.023(4)
C52 0.076(4) 0.083(4) 0.051(3) -0.009(3) -0.015(3) -0.026(3)
C53 0.056(3) 0.062(3) 0.055(3) -0.010(2) -0.014(2) -0.021(2)
Cl1 0.0419(5) 0.0404(5) 0.0689(7) -0.0083(5) -0.0147(5) -0.0085(4)
F1 0.181(6) 0.125(4) 0.078(2) 0.035(2) -0.048(3) -0.045(4)
F2 0.181(6) 0.125(4) 0.078(2) 0.035(2) -0.048(3) -0.045(4)
F3 0.181(6) 0.125(4) 0.078(2) 0.035(2) -0.048(3) -0.045(4)
F11 0.181(6) 0.125(4) 0.078(2) 0.035(2) -0.048(3) -0.045(4)
F21 0.181(6) 0.125(4) 0.078(2) 0.035(2) -0.048(3) -0.045(4)
F31 0.181(6) 0.125(4) 0.078(2) 0.035(2) -0.048(3) -0.045(4)
N1 0.095(3) 0.063(3) 0.043(2) -0.0077(19) -0.014(2) -0.026(2)
O1 0.092(3) 0.122(4) 0.075(3) -0.048(3) 0.005(2) -0.049(3)
P1 0.0309(5) 0.0376(5) 0.0396(5) -0.0061(4) -0.0073(4) -0.0134(4)
P2 0.0326(5) 0.0460(6) 0.0435(6) -0.0089(4) -0.0064(4) -0.0168(4)
Pd1 0.03053(19) 0.03722(19) 0.0419(2) -0.00757(13) -0.00711(13) -0.01241(13)
S1 0.0640(8) 0.0417(6) 0.0845(9) 0.0029(6) -0.0236(7) -0.0137(5)
C54 0.108(6) 0.073(4) 0.148(7) -0.054(5) -0.034(5) 0.002(4)
Cl2 0.210(3) 0.137(2) 0.295(5) -0.078(3) -0.155(4) -0.016(2)
Cl3 0.152(2) 0.148(2) 0.157(3) -0.0228(19) 0.005(2) -0.045(2)
Cl4 0.143(2) 0.142(2) 0.134(2) -0.0499(17) -0.0066(16) -0.0470(17)
C55 0.116(4) 0.223(7) 0.177(6) 0.053(8) -0.051(5) -0.096(5)
Cl5 0.204(5) 0.474(10) 0.190(4) -0.114(5) -0.050(3) 0.024(5)
Cl6 0.454(10) 0.309(6) 0.412(9) -0.039(7) 0.036(9) -0.265(6)
Cl7 0.114(2) 0.395(7) 0.402(8) 0.176(6) -0.072(3) -0.047(3)
Cl8 0.226(4) 0.319(6) 0.194(3) -0.032(4) 0.045(3) -0.168(4)

loop_
_atom_type_symbol
_atom_type_description
_atom_type_scat_dispersion_real
_atom_type_scat_dispersion_imag
_atom_type_scat_source
C C 0.0033 0.0016 'International Tables Vol C Tables 4.2.6.8 and 6.1.1.4'
H H 0.0000 0.0000 'International Tables Vol C Tables 4.2.6.8 and 6.1.1.4'
N N 0.0061 0.0033 'International Tables Vol C Tables 4.2.6.8 and 6.1.1.4'
S S 0.1246 0.1234 'International Tables Vol C Tables 4.2.6.8 and 6.1.1.4'
Cl Cl 0.1484 0.1585 'International Tables Vol C Tables 4.2.6.8 and 6.1.1.4'
F F 0.0171 0.0103 'International Tables Vol C Tables 4.2.6.8 and 6.1.1.4'
P P 0.1023 0.0942 'International Tables Vol C Tables 4.2.6.8 and 6.1.1.4'
O O 0.0106 0.0060 'International Tables Vol C Tables 4.2.6.8 and 6.1.1.4'
Pd Pd -0.9988 1.0072 'International Tables Vol C Tables 4.2.6.8 and 6.1.1.4'

loop_
_geom_angle_atom_site_label_1
_geom_angle_atom_site_label_2
_geom_angle_atom_site_label_3
_geom_angle
C2 C1 C6 117.6(4)
C2 C1 C7 129.6(4)
C6 C1 C7 112.8(4)
C3 C2 C1 119.9(5)
C3 C2 H2 120.0
C1 C2 H2 120.0
C2 C3 C4 121.5(6)
C2 C3 H3 119.2
C4 C3 H3 119.2
C5 C4 C3 120.5(6)
C5 C4 H4 119.7
C3 C4 H4 119.7
C4 C5 C6 118.5(6)
C4 C5 H5 120.7
C6 C5 H5 120.7
C5 C6 C1 121.8(6)
C5 C6 S1 126.8(5)
C1 C6 S1 111.3(4)
C8 C7 C1 112.2(4)
C8 C7 Pd1 127.8(3)
C1 C7 Pd1 119.8(3)
C7 C8 C9 125.1(4)
C7 C8 S1 112.4(4)
C9 C8 S1 122.5(3)
N1 C9 C10 122.1(5)
N1 C9 C8 119.9(4)
C10 C9 C8 118.1(5)
F11 C10 F21 118.5(8)
F21 C10 F3 106.5(9)
F11 C10 F2 104.2(10)
F3 C10 F2 121.4(9)
F11 C10 F31 100.7(8)
F21 C10 F31 73.4(8)
F3 C10 F31 58.1(9)
F2 C10 F31 110.3(10)
F11 C10 F1 56.2(8)
F21 C10 F1 100.4(9)
F3 C10 F1 98.3(11)
F2 C10 F1 64.8(10)
F31 C10 F1 150.7(7)
F11 C10 C9 118.9(8)
F21 C10 C9 121.6(8)
F3 C10 C9 122.1(8)
F2 C10 C9 116.4(8)
F31 C10 C9 105.2(7)
F1 C10 C9 102.4(7)
C12 C11 C16 117.2(5)
C12 C11 N1 121.3(5)
C16 C11 N1 121.3(5)
C11 C12 C13 122.0(5)
C11 C12 H12 119.0
C13 C12 H12 119.0
C14 C13 C12 119.9(6)
C14 C13 H13 120.0
C12 C13 H13 120.0
C13 C14 O1 125.3(5)
C13 C14 C15 119.4(5)
O1 C14 C15 115.3(5)
C16 C15 C14 119.9(5)
C16 C15 H15 120.0
C14 C15 H15 120.0
C15 C16 C11 121.5(5)
C15 C16 H16 119.2
C11 C16 H16 119.2
O1 C17 H17A 109.5
O1 C17 H17B 109.5
H17A C17 H17B 109.5
O1 C17 H17C 109.5
H17A C17 H17C 109.5
H17B C17 H17C 109.5
C23 C18 C19 118.7(4)
C23 C18 P1 122.0(4)
C19 C18 P1 119.2(3)
C20 C19 C18 120.0(5)
C20 C19 H19 120.0
C18 C19 H19 120.0
C21 C20 C19 120.8(6)
C21 C20 H20 119.6
C19 C20 H20 119.6
C20 C21 C22 119.7(5)
C20 C21 H21 120.1
C22 C21 H21 120.1
C21 C22 C23 120.7(6)
C21 C22 H22 119.7
C23 C22 H22 119.7
C18 C23 C22 120.1(6)
C18 C23 H23 119.9
C22 C23 H23 119.9
C25 C24 C29 119.1(4)
C25 C24 P1 122.0(3)
C29 C24 P1 118.9(3)
C26 C25 C24 121.0(5)
C26 C25 H25 119.5
C24 C25 H25 119.5
C27 C26 C25 120.3(5)
C27 C26 H26 119.9
C25 C26 H26 119.9
C26 C27 C28 119.9(5)
C26 C27 H27 120.0
C28 C27 H27 120.0
C27 C28 C29 120.4(5)
C27 C28 H28 119.8
C29 C28 H28 119.8
C24 C29 C28 119.3(5)
C24 C29 H29 120.3
C28 C29 H29 120.3
C35 C30 C31 118.8(4)
C35 C30 P1 119.6(3)
C31 C30 P1 121.5(3)
C32 C31 C30 121.1(4)
C32 C31 H31 119.4
C30 C31 H31 119.4
C33 C32 C31 119.5(5)
C33 C32 H32 120.3
C31 C32 H32 120.3
C34 C33 C32 120.5(5)
C34 C33 H33 119.7
C32 C33 H33 119.7
C33 C34 C35 119.9(5)
C33 C34 H34 120.0
C35 C34 H34 120.0
C30 C35 C34 120.1(4)
C30 C35 H35 119.9
C34 C35 H35 119.9
C37 C36 C41 118.1(5)
C37 C36 P2 120.8(4)
C41 C36 P2 121.0(4)
C36 C37 C38 120.4(6)
C36 C37 H37 119.8
C38 C37 H37 119.8
C39 C38 C37 120.6(6)
C39 C38 H38 119.7
C37 C38 H38 119.7
C38 C39 C40 120.2(6)
C38 C39 H39 119.9
C40 C39 H39 119.9
C39 C40 C41 119.5(6)
C39 C40 H40 120.3
C41 C40 H40 120.3
C40 C41 C36 121.2(5)
C40 C41 H41 119.4
C36 C41 H41 119.4
C43 C42 C47 118.9(5)
C43 C42 P2 118.4(4)
C47 C42 P2 122.6(4)
C44 C43 C42 119.6(6)
C44 C43 H43 120.2
C42 C43 H43 120.2
C45 C44 C43 121.2(7)
C45 C44 H44 119.4
C43 C44 H44 119.4
C44 C45 C46 120.1(6)
C44 C45 H45 119.9
C46 C45 H45 119.9
C45 C46 C47 120.3(6)
C45 C46 H46 119.8
C47 C46 H46 119.8
C46 C47 C42 119.8(6)
C46 C47 H47 120.1
C42 C47 H47 120.1
C53 C48 C49 118.6(4)
C53 C48 P2 118.9(3)
C49 C48 P2 122.4(4)
C50 C49 C48 119.8(5)
C50 C49 H49 120.1
C48 C49 H49 120.1
C51 C50 C49 120.3(6)
C51 C50 H50 119.9
C49 C50 H50 119.9
C52 C51 C50 120.0(5)
C52 C51 H51 120.0
C50 C51 H51 120.0
C51 C52 C53 120.5(5)
C51 C52 H52 119.8
C53 C52 H52 119.8
C52 C53 C48 120.7(5)
C52 C53 H53 119.6
C48 C53 H53 119.6
C9 N1 C11 124.8(4)
C14 O1 C17 116.7(5)
C30 P1 C24 104.63(18)
C30 P1 C18 103.64(19)
C24 P1 C18 103.90(19)
C30 P1 Pd1 114.62(13)
C24 P1 Pd1 110.75(13)
C18 P1 Pd1 117.94(13)
C48 P2 C42 106.4(2)
C48 P2 C36 105.1(2)
C42 P2 C36 102.4(2)
C48 P2 Pd1 111.26(14)
C42 P2 Pd1 112.11(15)
C36 P2 Pd1 118.51(13)
C7 Pd1 P1 88.58(11)
C7 Pd1 P2 90.61(11)
P1 Pd1 P2 178.86(4)
C7 Pd1 Cl1 172.42(12)
P1 Pd1 Cl1 88.98(4)
P2 Pd1 Cl1 91.72(4)
C6 S1 C8 91.3(2)
Cl3 C54 Cl2 112.2(5)
Cl3 C54 Cl4 108.5(4)
Cl2 C54 Cl4 109.7(5)
Cl3 C54 H54 108.8
Cl2 C54 H54 108.8
Cl4 C54 H54 108.8
Cl7 C55 Cl6 110.1(8)
Cl7 C55 Cl8 120.6(8)
Cl6 C55 Cl8 107.6(10)
Cl7 C55 Cl5 105.0(10)
Cl6 C55 Cl5 98.6(8)
Cl8 C55 Cl5 112.6(7)

loop_
_geom_bond_atom_site_label_1
_geom_bond_atom_site_label_2
_geom_bond_distance
C1 C2 1.406(7)
C1 C6 1.405(7)
C1 C7 1.428(6)
C2 C3 1.359(7)
C2 H2 0.9300
C3 C4 1.387(10)
C3 H3 0.9300
C4 C5 1.364(10)
C4 H4 0.9300
C5 C6 1.393(8)
C5 H5 0.9300
C6 S1 1.716(6)
C7 C8 1.354(6)
C7 Pd1 1.996(4)
C8 C9 1.472(7)
C8 S1 1.758(5)
C9 N1 1.262(7)
C9 C10 1.463(8)
C10 F11 1.283(14)
C10 F21 1.290(14)
C10 F3 1.302(18)
C10 F2 1.319(19)
C10 F31 1.423(13)
C10 F1 1.455(17)
C11 C12 1.367(8)
C11 C16 1.381(8)
C11 N1 1.403(7)
C12 C13 1.377(8)
C12 H12 0.9300
C13 C14 1.353(8)
C13 H13 0.9300
C14 O1 1.369(7)
C14 C15 1.385(8)
C15 C16 1.365(8)
C15 H15 0.9300
C16 H16 0.9300
C17 O1 1.420(8)
C17 H17A 0.9600
C17 H17B 0.9600
C17 H17C 0.9600
C18 C23 1.369(7)
C18 C19 1.385(7)
C18 P1 1.824(4)
C19 C20 1.379(7)
C19 H19 0.9300
C20 C21 1.353(9)
C20 H20 0.9300
C21 C22 1.356(10)
C21 H21 0.9300
C22 C23 1.387(8)
C22 H22 0.9300
C23 H23 0.9300
C24 C25 1.372(6)
C24 C29 1.377(6)
C24 P1 1.821(4)
C25 C26 1.370(7)
C25 H25 0.9300
C26 C27 1.352(8)
C26 H26 0.9300
C27 C28 1.370(9)
C27 H27 0.9300
C28 C29 1.390(8)
C28 H28 0.9300
C29 H29 0.9300
C30 C35 1.372(6)
C30 C31 1.382(6)
C30 P1 1.817(4)
C31 C32 1.369(7)
C31 H31 0.9300
C32 C33 1.368(8)
C32 H32 0.9300
C33 C34 1.364(8)
C33 H33 0.9300
C34 C35 1.387(7)
C34 H34 0.9300
C35 H35 0.9300
C36 C37 1.378(7)
C36 C41 1.387(7)
C36 P2 1.828(4)
C37 C38 1.384(8)
C37 H37 0.9300
C38 C39 1.357(10)
C38 H38 0.9300
C39 C40 1.368(10)
C39 H39 0.9300
C40 C41 1.382(7)
C40 H40 0.9300
C41 H41 0.9300
C42 C43 1.382(7)
C42 C47 1.383(6)
C42 P2 1.816(5)
C43 C44 1.365(8)
C43 H43 0.9300
C44 C45 1.350(11)
C44 H44 0.9300
C45 C46 1.352(11)
C45 H45 0.9300
C46 C47 1.375(8)
C46 H46 0.9300
C47 H47 0.9300
C48 C53 1.377(7)
C48 C49 1.390(7)
C48 P2 1.814(4)
C49 C50 1.382(8)
C49 H49 0.9300
C50 C51 1.365(9)
C50 H50 0.9300
C51 C52 1.360(9)
C51 H51 0.9300
C52 C53 1.369(7)
C52 H52 0.9300
C53 H53 0.9300
Cl1 Pd1 2.3819(11)
P1 Pd1 2.3140(10)
P2 Pd1 2.3269(10)
C54 Cl3 1.710(10)
C54 Cl2 1.713(9)
C54 Cl4 1.726(9)
C54 H54 0.9800
C55 Cl7 1.657(14)
C55 Cl6 1.658(16)
C55 Cl8 1.677(12)
C55 Cl5 1.681(14)

loop_
_geom_torsion_atom_site_label_1
_geom_torsion_atom_site_label_2
_geom_torsion_atom_site_label_3
_geom_torsion_atom_site_label_4
_geom_torsion
C6 C1 C2 C3 -0.7(7)
C7 C1 C2 C3 176.7(5)
C1 C2 C3 C4 -1.5(10)
C2 C3 C4 C5 3.1(11)
C3 C4 C5 C6 -2.3(10)
C4 C5 C6 C1 0.0(8)
C4 C5 C6 S1 -177.3(5)
C2 C1 C6 C5 1.5(7)
C7 C1 C6 C5 -176.4(4)
C2 C1 C6 S1 179.2(4)
C7 C1 C6 S1 1.3(5)
C2 C1 C7 C8 -177.8(5)
C6 C1 C7 C8 -0.3(5)
C2 C1 C7 Pd1 -2.5(6)
C6 C1 C7 Pd1 175.1(3)
C1 C7 C8 C9 179.2(4)
Pd1 C7 C8 C9 4.3(6)
C1 C7 C8 S1 -0.9(5)
Pd1 C7 C8 S1 -175.8(2)
C7 C8 C9 N1 -6.0(7)
S1 C8 C9 N1 174.1(4)
C7 C8 C9 C10 173.7(5)
S1 C8 C9 C10 -6.2(7)
N1 C9 C10 F11 -20.1(13)
C8 C9 C10 F11 160.2(9)
N1 C9 C10 F21 171.2(9)
C8 C9 C10 F21 -8.5(12)
N1 C9 C10 F3 30.0(16)
C8 C9 C10 F3 -149.7(13)
N1 C9 C10 F2 -146.0(11)
C8 C9 C10 F2 34.3(13)
N1 C9 C10 F31 91.6(9)
C8 C9 C10 F31 -88.1(7)
N1 C9 C10 F1 -78.1(9)
C8 C9 C10 F1 102.2(9)
C16 C11 C12 C13 -0.3(10)
N1 C11 C12 C13 -176.3(6)
C11 C12 C13 C14 -1.8(10)
C12 C13 C14 O1 -178.5(6)
C12 C13 C14 C15 2.7(10)
C13 C14 C15 C16 -1.7(10)
O1 C14 C15 C16 179.4(6)
C14 C15 C16 C11 -0.4(11)
C12 C11 C16 C15 1.4(10)
N1 C11 C16 C15 177.4(6)
C23 C18 C19 C20 -0.8(7)
P1 C18 C19 C20 -177.2(4)
C18 C19 C20 C21 0.2(8)
C19 C20 C21 C22 0.2(9)
C20 C21 C22 C23 -0.1(10)
C19 C18 C23 C22 0.9(7)
P1 C18 C23 C22 177.2(4)
C21 C22 C23 C18 -0.5(9)
C29 C24 C25 C26 2.5(7)
P1 C24 C25 C26 -177.6(4)
C24 C25 C26 C27 -1.2(8)
C25 C26 C27 C28 0.0(9)
C26 C27 C28 C29 -0.1(10)
C25 C24 C29 C28 -2.6(8)
P1 C24 C29 C28 177.5(4)
C27 C28 C29 C24 1.5(9)
C35 C30 C31 C32 -0.7(7)
P1 C30 C31 C32 -177.4(4)
C30 C31 C32 C33 0.5(8)
C31 C32 C33 C34 0.0(8)
C32 C33 C34 C35 -0.3(9)
C31 C30 C35 C34 0.4(7)
P1 C30 C35 C34 177.2(4)
C33 C34 C35 C30 0.1(8)
C41 C36 C37 C38 0.1(8)
P2 C36 C37 C38 176.7(5)
C36 C37 C38 C39 -0.8(10)
C37 C38 C39 C40 0.6(10)
C38 C39 C40 C41 0.3(10)
C39 C40 C41 C36 -1.0(8)
C37 C36 C41 C40 0.8(7)
P2 C36 C41 C40 -175.8(4)
C47 C42 C43 C44 0.4(8)
P2 C42 C43 C44 -175.8(5)
C42 C43 C44 C45 -0.8(10)
C43 C44 C45 C46 1.5(11)
C44 C45 C46 C47 -1.9(11)
C45 C46 C47 C42 1.6(9)
C43 C42 C47 C46 -0.8(8)
P2 C42 C47 C46 175.3(4)
C53 C48 C49 C50 2.5(9)
P2 C48 C49 C50 -177.8(5)
C48 C49 C50 C51 -0.9(10)
C49 C50 C51 C52 -1.4(11)
C50 C51 C52 C53 2.0(10)
C51 C52 C53 C48 -0.3(9)
C49 C48 C53 C52 -2.0(8)
P2 C48 C53 C52 178.3(4)
C10 C9 N1 C11 -4.1(9)
C8 C9 N1 C11 175.6(5)
C12 C11 N1 C9 -83.1(8)
C16 C11 N1 C9 101.0(7)
C13 C14 O1 C17 4.9(10)
C15 C14 O1 C17 -176.3(6)
C35 C30 P1 C24 -96.8(4)
C31 C30 P1 C24 79.9(4)
C35 C30 P1 C18 154.6(3)
C31 C30 P1 C18 -28.7(4)
C35 C30 P1 Pd1 24.7(4)
C31 C30 P1 Pd1 -158.6(3)
C25 C24 P1 C30 -16.6(4)
C29 C24 P1 C30 163.2(4)
C25 C24 P1 C18 91.8(4)
C29 C24 P1 C18 -88.4(4)
C25 C24 P1 Pd1 -140.6(3)
C29 C24 P1 Pd1 39.2(4)
C23 C18 P1 C30 135.6(4)
C19 C18 P1 C30 -48.1(4)
C23 C18 P1 C24 26.5(4)
C19 C18 P1 C24 -157.3(3)
C23 C18 P1 Pd1 -96.5(4)
C19 C18 P1 Pd1 79.8(4)
C53 C48 P2 C42 91.6(4)
C49 C48 P2 C42 -88.0(5)
C53 C48 P2 C36 -160.2(4)
C49 C48 P2 C36 20.1(5)
C53 C48 P2 Pd1 -30.8(4)
C49 C48 P2 Pd1 149.6(4)
C43 C42 P2 C48 -155.1(4)
C47 C42 P2 C48 28.8(5)
C43 C42 P2 C36 94.8(4)
C47 C42 P2 C36 -81.3(4)
C43 C42 P2 Pd1 -33.3(4)
C47 C42 P2 Pd1 150.6(4)
C37 C36 P2 C48 57.6(4)
C41 C36 P2 C48 -125.9(4)
C37 C36 P2 C42 168.7(4)
C41 C36 P2 C42 -14.8(4)
C37 C36 P2 Pd1 -67.4(4)
C41 C36 P2 Pd1 109.1(3)
C8 C7 Pd1 P1 90.0(4)
C1 C7 Pd1 P1 -84.6(3)
C8 C7 Pd1 P2 -90.8(4)
C1 C7 Pd1 P2 94.6(3)
C18 P1 Pd1 C7 -23.6(2)
C30 P1 Pd1 Cl1 -74.01(14)
C24 P1 Pd1 Cl1 44.07(15)
C18 P1 Pd1 Cl1 163.53(17)
C48 P2 Pd1 C7 -93.4(2)
C42 P2 Pd1 C7 147.5(2)
C36 P2 Pd1 C7 28.6(2)
C48 P2 Pd1 Cl1 79.34(16)
C42 P2 Pd1 Cl1 -39.69(16)
C36 P2 Pd1 Cl1 -158.66(18)
C5 C6 S1 C8 176.0(5)
C1 C6 S1 C8 -1.5(4)
C7 C8 S1 C6 1.4(4)
C9 C8 S1 C6 -178.7(4)
